data_1503933
loop_
_publ_author_name
'Chen, Yunfeng'
'Zhong, Cheng'
'Petersen, Jeffrey L.'
'Akhmedov, Novruz G.'
'Shi, Xiaodong'

_publ_section_title
;
 One-pot asymmetric synthesis of substituted piperidines by exocyclic
 chirality induction.
;
_journal_issue 11
_journal_name_full 'Organic letters'
_journal_page_first 2333
_journal_page_last 2336
_journal_paper_doi 10.1021/ol900708d
_journal_volume 11
_journal_year 2009
_chemical_formula_sum 'C20 H24 N2 O3'
_chemical_formula_weight 340.41
_chemical_name_systematic
; 
 ? 
;
_space_group_IT_number 19
_symmetry_cell_setting orthorhombic
_symmetry_space_group_name_Hall 'P 2ac 2ab'
_symmetry_space_group_name_H-M 'P 21 21 21'
_atom_sites_solution_hydrogens geom
_atom_sites_solution_primary direct
_atom_sites_solution_secondary difmap
_audit_creation_method SHELXL-97
_cell_angle_alpha 90.00
_cell_angle_beta 90.00
_cell_angle_gamma 90.00
_cell_formula_units_Z 4
_cell_length_a 9.1658(11)
_cell_length_b 10.0683(12)
_cell_length_c 20.920(2)
_cell_measurement_reflns_used 7555
_cell_measurement_temperature 293(2)
_cell_measurement_theta_max 27.30
_cell_measurement_theta_min 2.24
_cell_volume 1930.6(4)
_computing_structure_refinement 'SHELXL-97 (Sheldrick, 1997)'
_computing_structure_solution 'SHELXS-97 (Sheldrick, 1990)'
_diffrn_ambient_temperature 293(2)
_diffrn_measured_fraction_theta_full 0.979
_diffrn_measured_fraction_theta_max 0.979
_diffrn_radiation_monochromator graphite
_diffrn_radiation_source 'fine-focus sealed tube'
_diffrn_radiation_type MoK\a
_diffrn_radiation_wavelength 0.71073
_diffrn_reflns_av_R_equivalents 0.0366
_diffrn_reflns_av_sigmaI/netI 0.0581
_diffrn_reflns_limit_h_max 10
_diffrn_reflns_limit_h_min -11
_diffrn_reflns_limit_k_max 13
_diffrn_reflns_limit_k_min -12
_diffrn_reflns_limit_l_max 27
_diffrn_reflns_limit_l_min -27
_diffrn_reflns_number 12791
_diffrn_reflns_theta_full 27.55
_diffrn_reflns_theta_max 27.55
_diffrn_reflns_theta_min 2.24
_diffrn_standards_decay_% none
_exptl_absorpt_coefficient_mu 0.079
_exptl_absorpt_correction_type semi-empirical
_exptl_absorpt_process_details SADABS
_exptl_crystal_density_diffrn 1.171
_exptl_crystal_density_method 'not measured'
_exptl_crystal_F_000 728
_exptl_crystal_size_max 0.56
_exptl_crystal_size_mid 0.36
_exptl_crystal_size_min 0.22
_refine_diff_density_max 0.144
_refine_diff_density_min -0.158
_refine_diff_density_rms 0.034
_refine_ls_abs_structure_details 'Flack H D (1983), Acta Cryst. A39, 876-881'
_refine_ls_abs_structure_Flack 0.0(16)
_refine_ls_extinction_coef 0.005(3)
_refine_ls_extinction_expression Fc^*^=kFc[1+0.001xFc^2^\l^3^/sin(2\q)]^-1/4^
_refine_ls_extinction_method SHELXL
_refine_ls_goodness_of_fit_ref 1.015
_refine_ls_hydrogen_treatment riding
_refine_ls_matrix_type full
_refine_ls_number_parameters 230
_refine_ls_number_reflns 4356
_refine_ls_number_restraints 0
_refine_ls_restrained_S_all 1.015
_refine_ls_R_factor_all 0.0691
_refine_ls_R_factor_gt 0.0527
_refine_ls_shift/su_max 0.001
_refine_ls_shift/su_mean 0.000
_refine_ls_structure_factor_coef Fsqd
_refine_ls_weighting_details 'calc w=1/[\s^2^(Fo^2^)+(0.0804P)^2^+0.1667P] where P=(Fo^2^+2Fc^2^)/3'
_refine_ls_weighting_scheme calc
_refine_ls_wR_factor_gt 0.1433
_refine_ls_wR_factor_ref 0.1604
_reflns_number_gt 3332
_reflns_number_total 4356
_reflns_threshold_expression >2sigma(I)
_cod_data_source_file ol900708d_si_002.cif
_cod_data_source_block 6a-minor
_cod_original_sg_symbol_H-M P212121
_cod_database_code 1503933

loop_
_symmetry_equiv_pos_as_xyz
'x, y, z'
'-x+1/2, -y, z+1/2'
'-x, y+1/2, -z+1/2'
'x+1/2, -y+1/2, -z'

loop_
_atom_site_label
_atom_site_type_symbol
_atom_site_fract_x
_atom_site_fract_y
_atom_site_fract_z
_atom_site_U_iso_or_equiv
_atom_site_adp_type
_atom_site_occupancy
_atom_site_symmetry_multiplicity
_atom_site_calc_flag
_atom_site_refinement_flags
O1 O 0.3644(2) 0.55190(18) 0.95148(8) 0.0829(5) Uani 1 1 d .
O2 O 0.45655(19) 0.7122(3) 0.89703(8) 0.0966(6) Uani 1 1 d .
O3 O 0.1035(2) 0.68708(19) 0.98744(7) 0.0884(5) Uani 1 1 d .
H3O H 0.0730 0.7358 1.0159 0.133 Uiso 1 1 calc R
N1 N -0.01202(17) 0.57521(18) 0.83562(8) 0.0632(4) Uani 1 1 d .
N2 N 0.35321(19) 0.6409(2) 0.91244(8) 0.0649(4) Uani 1 1 d .
C1 C 0.12966(19) 0.5407(2) 0.86458(9) 0.0568(4) Uani 1 1 d .
H1 H 0.1139 0.4861 0.9028 0.068 Uiso 1 1 calc R
C2 C 0.2055(2) 0.6717(2) 0.88346(9) 0.0588(5) Uani 1 1 d .
H2 H 0.2226 0.7221 0.8441 0.071 Uiso 1 1 calc R
C3 C 0.1200(3) 0.7622(2) 0.92942(10) 0.0681(5) Uani 1 1 d .
C4 C -0.0288(3) 0.7835(3) 0.89729(14) 0.0827(7) Uani 1 1 d .
H4A H -0.0915 0.8333 0.9259 0.099 Uiso 1 1 calc R
H4B H -0.0156 0.8358 0.8588 0.099 Uiso 1 1 calc R
C5 C -0.1029(2) 0.6533(2) 0.88005(13) 0.0768(6) Uani 1 1 d .
H5A H -0.1202 0.6022 0.9186 0.092 Uiso 1 1 calc R
H5B H -0.1966 0.6716 0.8603 0.092 Uiso 1 1 calc R
C6 C 0.2277(2) 0.4674(3) 0.81810(12) 0.0796(7) Uani 1 1 d .
C7 C 0.3024(3) 0.3534(3) 0.83793(19) 0.1110(12) Uani 1 1 d .
H7 H 0.2879 0.3214 0.8791 0.133 Uiso 1 1 calc R
C8 C 0.3975(4) 0.2873(6) 0.7976(4) 0.181(3) Uani 1 1 d .
H8 H 0.4468 0.2114 0.8109 0.218 Uiso 1 1 calc R
C9 C 0.4171(5) 0.3399(10) 0.7351(4) 0.231(5) Uani 1 1 d .
H9 H 0.4824 0.2990 0.7073 0.277 Uiso 1 1 calc R
C10 C 0.3429(5) 0.4482(8) 0.7151(2) 0.193(3) Uani 1 1 d .
H10 H 0.3553 0.4784 0.6735 0.231 Uiso 1 1 calc R
C11 C 0.2471(3) 0.5160(5) 0.75618(13) 0.1190(14) Uani 1 1 d .
H11A H 0.1978 0.5915 0.7424 0.143 Uiso 1 1 calc R
C12 C 0.1956(3) 0.8933(3) 0.94267(15) 0.0897(8) Uani 1 1 d .
H12A H 0.2870 0.8769 0.9637 0.135 Uiso 1 1 calc R
H12B H 0.1349 0.9470 0.9697 0.135 Uiso 1 1 calc R
H12C H 0.2128 0.9389 0.9031 0.135 Uiso 1 1 calc R
C13 C -0.0907(2) 0.4570(2) 0.80927(10) 0.0666(5) Uani 1 1 d .
H13 H -0.0173 0.4044 0.7865 0.080 Uiso 1 1 calc R
C14 C -0.2017(3) 0.5011(4) 0.75890(12) 0.0941(9) Uani 1 1 d .
H14A H -0.2741 0.5566 0.7786 0.141 Uiso 1 1 calc R
H14B H -0.2479 0.4244 0.7407 0.141 Uiso 1 1 calc R
H14C H -0.1527 0.5500 0.7259 0.141 Uiso 1 1 calc R
C15 C -0.1567(2) 0.3652(2) 0.85899(10) 0.0621(5) Uani 1 1 d .
C16 C -0.0809(3) 0.2532(3) 0.88036(18) 0.0917(8) Uani 1 1 d .
H16 H 0.0109 0.2349 0.8636 0.110 Uiso 1 1 calc R
C17 C -0.1397(4) 0.1682(3) 0.9263(2) 0.1162(12) Uani 1 1 d .
H17 H -0.0864 0.0948 0.9399 0.139 Uiso 1 1 calc R
C18 C -0.2741(4) 0.1915(4) 0.95145(17) 0.1058(10) Uani 1 1 d .
H18 H -0.3135 0.1338 0.9816 0.127 Uiso 1 1 calc R
C19 C -0.3505(3) 0.3008(3) 0.93191(14) 0.0914(8) Uani 1 1 d .
H19 H -0.4422 0.3178 0.9491 0.110 Uiso 1 1 calc R
C20 C -0.2928(2) 0.3863(3) 0.88680(13) 0.0754(6) Uani 1 1 d .
H20 H -0.3467 0.4603 0.8746 0.090 Uiso 1 1 calc R

loop_
_atom_site_aniso_label
_atom_site_aniso_U_11
_atom_site_aniso_U_22
_atom_site_aniso_U_33
_atom_site_aniso_U_23
_atom_site_aniso_U_13
_atom_site_aniso_U_12
O1 0.0913(11) 0.0810(10) 0.0763(9) 0.0085(9) -0.0186(9) 0.0037(9)
O2 0.0760(10) 0.1337(16) 0.0802(11) 0.0037(11) -0.0012(9) -0.0296(11)
O3 0.1185(14) 0.0944(11) 0.0523(8) -0.0078(8) 0.0182(9) 0.0116(11)
N1 0.0614(8) 0.0728(10) 0.0554(9) -0.0021(8) -0.0022(7) -0.0028(8)
N2 0.0660(9) 0.0774(11) 0.0513(8) -0.0115(8) -0.0018(7) -0.0054(9)
C1 0.0562(8) 0.0665(11) 0.0476(9) -0.0042(8) 0.0048(7) -0.0015(9)
C2 0.0647(10) 0.0672(12) 0.0446(9) 0.0021(8) -0.0018(8) -0.0036(8)
C3 0.0811(13) 0.0656(12) 0.0576(11) -0.0059(9) 0.0001(10) 0.0058(11)
C4 0.0811(14) 0.0736(14) 0.0934(18) -0.0109(13) -0.0045(13) 0.0147(13)
C5 0.0637(11) 0.0763(14) 0.0903(16) -0.0119(12) 0.0035(11) 0.0067(10)
C6 0.0554(10) 0.1045(18) 0.0789(14) -0.0433(14) 0.0037(9) -0.0106(11)
C7 0.0693(13) 0.113(2) 0.151(3) -0.077(2) -0.0195(16) 0.0213(15)
C8 0.0722(18) 0.204(4) 0.268(6) -0.176(5) -0.025(3) 0.024(2)
C9 0.072(2) 0.373(11) 0.247(7) -0.244(8) 0.046(3) -0.051(4)
C10 0.105(3) 0.341(9) 0.131(3) -0.149(5) 0.063(3) -0.106(4)
C11 0.0932(16) 0.195(4) 0.0692(15) -0.056(2) 0.0311(14) -0.060(2)
C12 0.1046(18) 0.0747(16) 0.0898(17) -0.0182(13) -0.0141(15) 0.0015(14)
C13 0.0597(10) 0.0827(14) 0.0573(11) -0.0089(10) -0.0002(8) -0.0035(10)
C14 0.0976(16) 0.119(2) 0.0655(13) 0.0130(14) -0.0217(12) -0.0209(17)
C15 0.0552(8) 0.0640(11) 0.0673(12) -0.0039(9) -0.0080(8) 0.0015(9)
C16 0.0671(12) 0.0730(15) 0.135(2) 0.0061(16) -0.0011(15) 0.0116(11)
C17 0.099(2) 0.090(2) 0.160(3) 0.041(2) -0.019(2) 0.0082(18)
C18 0.108(2) 0.105(2) 0.104(2) 0.0348(18) -0.0100(18) -0.0135(19)
C19 0.0850(15) 0.0986(18) 0.0905(17) 0.0096(15) 0.0132(14) -0.0053(16)
C20 0.0644(11) 0.0743(14) 0.0875(16) 0.0077(12) 0.0039(11) 0.0105(10)

loop_
_atom_type_symbol
_atom_type_description
_atom_type_scat_dispersion_real
_atom_type_scat_dispersion_imag
_atom_type_scat_source
C C 0.0033 0.0016 'International Tables Vol C Tables 4.2.6.8 and 6.1.1.4'
H H 0.0000 0.0000 'International Tables Vol C Tables 4.2.6.8 and 6.1.1.4'
N N 0.0061 0.0033 'International Tables Vol C Tables 4.2.6.8 and 6.1.1.4'
O O 0.0106 0.0060 'International Tables Vol C Tables 4.2.6.8 and 6.1.1.4'

loop_
_geom_angle_atom_site_label_1
_geom_angle_atom_site_label_2
_geom_angle_atom_site_label_3
_geom_angle
C1 N1 C5 111.37(16)
C1 N1 C13 112.81(16)
C5 N1 C13 112.57(16)
O1 N2 O2 122.7(2)
O1 N2 C2 119.64(18)
O2 N2 C2 117.57(18)
N1 C1 C6 111.91(16)
N1 C1 C2 107.47(16)
C6 C1 C2 108.27(15)
N2 C2 C3 109.03(16)
N2 C2 C1 109.26(16)
C3 C2 C1 115.91(16)
O3 C3 C12 110.6(2)
O3 C3 C4 110.4(2)
C12 C3 C4 111.4(2)
O3 C3 C2 105.62(17)
C12 C3 C2 113.4(2)
C4 C3 C2 105.14(17)
C5 C4 C3 112.4(2)
N1 C5 C4 110.89(19)
C11 C6 C7 120.0(3)
C11 C6 C1 120.0(3)
C7 C6 C1 119.9(3)
C8 C7 C6 121.5(5)
C7 C8 C9 117.4(6)
C10 C9 C8 121.4(4)
C9 C10 C11 121.2(6)
C6 C11 C10 118.4(5)
N1 C13 C15 115.09(16)
N1 C13 C14 110.0(2)
C15 C13 C14 112.57(18)
C20 C15 C16 115.8(2)
C20 C15 C13 123.4(2)
C16 C15 C13 120.8(2)
C17 C16 C15 121.5(3)
C18 C17 C16 120.7(3)
C17 C18 C19 119.2(3)
C18 C19 C20 120.6(3)
C19 C20 C15 122.2(2)

loop_
_geom_bond_atom_site_label_1
_geom_bond_atom_site_label_2
_geom_bond_distance
O1 N2 1.217(3)
O2 N2 1.232(2)
O3 C3 1.438(3)
N1 C1 1.475(2)
N1 C5 1.475(3)
N1 C13 1.497(3)
N2 C2 1.516(3)
C1 C6 1.516(3)
C1 C2 1.543(3)
C2 C3 1.539(3)
C3 C12 1.516(3)
C3 C4 1.536(3)
C4 C5 1.519(4)
C6 C11 1.396(4)
C6 C7 1.399(4)
C7 C8 1.383(5)
C8 C9 1.424(12)
C9 C10 1.351(12)
C10 C11 1.405(6)
C13 C15 1.517(3)
C13 C14 1.531(3)
C15 C20 1.393(3)
C15 C16 1.398(3)
C16 C17 1.395(5)
C17 C18 1.360(5)
C18 C19 1.367(5)
C19 C20 1.382(4)
